data_7028805
loop_
_publ_author_name
'Gago, Sandra'
'Gonz\'alez, Jorge'
'Blasco, Salvador'
'Parola, A. Jorge'
'Albelda, M. T.'
'Garc\'ia-Espa\~na, Enrique'
'Pina, Fernando'

_publ_section_title
;
 Protonation, coordination chemistry, cyanometallate
 &quot;supercomplex&quot; formation and fluorescence chemosensing
 properties of a bis(2,2'-bipyridino)cyclophane receptor.
;
_journal_issue 6
_journal_name_full 'Dalton transactions (Cambridge, England : 2003)'
_journal_page_first 2437
_journal_page_last 2447
_journal_paper_doi 10.1039/c3dt52061g
_journal_volume 43
_journal_year 2014
_chemical_formula_moiety 'C34 H50 N10, C6 N6 Ru, 10(H2 O)'
_chemical_formula_sum 'C40 H70 N16 O10 Ru'
_chemical_formula_weight 1036.19
_chemical_name_common '[Ru(CN)6][bipy2M2]'
_space_group_IT_number 14
_symmetry_cell_setting monoclinic
_symmetry_space_group_name_Hall '-P 2ybc'
_symmetry_space_group_name_H-M 'P 1 21/c 1'
_atom_sites_solution_hydrogens geom
_atom_sites_solution_primary direct
_atom_sites_solution_secondary difmap
_audit_creation_method SHELXL-97
_audit_update_record
;
2013-07-31 # Formatted by publCIF
;
_cell_angle_alpha 90.00
_cell_angle_beta 121.577(2)
_cell_angle_gamma 90.00
_cell_formula_units_Z 4
_cell_length_a 18.4060(4)
_cell_length_b 14.9168(4)
_cell_length_c 20.8645(8)
_cell_measurement_reflns_used 10385
_cell_measurement_temperature 120(2)
_cell_measurement_theta_max 29.3951
_cell_measurement_theta_min 2.2869
_cell_volume 4880.3(3)
_computing_cell_refinement
;
CrysAlisPro, Oxford Diffraction Ltd.,
Version 1.171.33.66 (release 28-04-2010 CrysAlis171 .NET)
(compiled Apr 28 2010,14:27:37)
;
_computing_data_collection
;
CrysAlisPro, Oxford Diffraction Ltd.,
Version 1.171.33.66 (release 28-04-2010 CrysAlis171 .NET)
(compiled Apr 28 2010,14:27:37)
;
_computing_data_reduction
;
CrysAlisPro, Oxford Diffraction Ltd.,
Version 1.171.33.66 (release 28-04-2010 CrysAlis171 .NET)
(compiled Apr 28 2010,14:27:37)
;
_computing_structure_refinement 'SHELXL-97 (Sheldrick, 1997)'
_computing_structure_solution SIR-2004
_diffrn_ambient_temperature 120(2)
_diffrn_detector_area_resol_mean 16.0267
_diffrn_measured_fraction_theta_full 0.963
_diffrn_measured_fraction_theta_max 0.963
_diffrn_measurement_device_type 'Xcalibur, Sapphire3, Gemini'
_diffrn_radiation_monochromator graphite
_diffrn_radiation_source 'Enhance (Mo) X-ray Source'
_diffrn_radiation_type MoK\a
_diffrn_radiation_wavelength 0.71073
_diffrn_reflns_av_R_equivalents 0.0340
_diffrn_reflns_av_sigmaI/netI 0.0759
_diffrn_reflns_limit_h_max 23
_diffrn_reflns_limit_h_min -23
_diffrn_reflns_limit_k_max 18
_diffrn_reflns_limit_k_min -18
_diffrn_reflns_limit_l_max 27
_diffrn_reflns_limit_l_min -19
_diffrn_reflns_number 27703
_diffrn_reflns_theta_full 27.50
_diffrn_reflns_theta_max 27.50
_diffrn_reflns_theta_min 2.29
_exptl_absorpt_coefficient_mu 0.392
_exptl_absorpt_correction_T_max 0.9454
_exptl_absorpt_correction_T_min 0.9125
_exptl_absorpt_correction_type multi-scan
_exptl_absorpt_process_details
;
CrysAlisPro, Oxford Diffraction Ltd.,
Version 1.171.33.66 (release 28-04-2010 CrysAlis171 .NET)
(compiled Apr 28 2010,14:27:37)
Empirical absorption correction using spherical harmonics,
 implemented in SCALE3 ABSPACK scaling algorithm.
;
_exptl_crystal_colour yellow
_exptl_crystal_density_diffrn 1.410
_exptl_crystal_density_method 'not measured'
_exptl_crystal_description well-shaped
_exptl_crystal_F_000 2184
_exptl_crystal_size_max 0.24
_exptl_crystal_size_mid 0.19
_exptl_crystal_size_min 0.14
_refine_diff_density_max 1.024
_refine_diff_density_min -0.669
_refine_diff_density_rms 0.083
_refine_ls_extinction_method none
_refine_ls_goodness_of_fit_ref 0.884
_refine_ls_hydrogen_treatment mixed
_refine_ls_matrix_type full
_refine_ls_number_parameters 735
_refine_ls_number_reflns 10802
_refine_ls_number_restraints 11
_refine_ls_restrained_S_all 0.890
_refine_ls_R_factor_all 0.0730
_refine_ls_R_factor_gt 0.0377
_refine_ls_shift/su_max 0.004
_refine_ls_shift/su_mean 0.000
_refine_ls_structure_factor_coef Fsqd
_refine_ls_weighting_details 'calc w=1/[\s^2^(Fo^2^)+(0.0580P)^2^+0.0000P] where P=(Fo^2^+2Fc^2^)/3'
_refine_ls_weighting_scheme calc
_refine_ls_wR_factor_gt 0.0969
_refine_ls_wR_factor_ref 0.1030
_reflns_number_gt 6209
_reflns_number_total 10802
_reflns_threshold_expression >2sigma(I)
_cod_data_source_file c3dt52061g.txt
_cod_data_source_block crystal1
_cod_original_sg_symbol_H-M 'P 21/c'
_cod_database_code 7028805

loop_
_symmetry_equiv_pos_as_xyz
'x, y, z'
'-x, y+1/2, -z+1/2'
'-x, -y, -z'
'x, -y-1/2, z-1/2'

loop_
_atom_site_label
_atom_site_type_symbol
_atom_site_fract_x
_atom_site_fract_y
_atom_site_fract_z
_atom_site_U_iso_or_equiv
_atom_site_adp_type
_atom_site_occupancy
_atom_site_symmetry_multiplicity
_atom_site_calc_flag
_atom_site_refinement_flags
N4 N 0.33378(14) 0.56963(18) 0.61727(12) 0.0167(6) Uani 1 1 d .
N5 N 0.36223(14) 0.54599(18) 0.46114(12) 0.0158(5) Uani 1 1 d .
N6 N 0.45820(14) 0.26992(17) 0.62864(12) 0.0149(5) Uani 1 1 d .
H6C H 0.3996 0.2669 0.6025 0.018 Uiso 1 1 calc R
H6D H 0.4751 0.3109 0.6669 0.018 Uiso 1 1 calc R
N7 N 0.36864(17) 0.1524(2) 0.67058(16) 0.0307(7) Uani 1 1 d .
N8 N 0.22319(17) 0.2603(2) 0.62720(17) 0.0219(6) Uani 1 1 d .
H8C H 0.266(2) 0.297(3) 0.6503(18) 0.029(10) Uiso 1 1 d .
H8D H 0.2256(16) 0.247(2) 0.5882(16) 0.013(8) Uiso 1 1 d .
N12 N 0.11501(14) 0.54927(19) 0.48834(12) 0.0167(6) Uani 1 1 d .
N13 N 0.18244(14) 0.40268(18) 0.39360(13) 0.0181(6) Uani 1 1 d .
N1 N 0.09138(17) 0.70334(19) 0.26337(14) 0.0182(6) Uani 1 1 d .
H1C H 0.146(2) 0.710(2) 0.3011(19) 0.033(10) Uiso 1 1 d .
H1D H 0.057(2) 0.705(3) 0.2812(19) 0.045(12) Uiso 1 1 d .
N2 N 0.14773(14) 0.88886(19) 0.31120(13) 0.0206(6) Uani 1 1 d .
N3 N 0.24424(17) 0.85363(19) 0.46990(14) 0.0164(6) Uani 1 1 d .
H3C H 0.2038(19) 0.821(2) 0.4595(15) 0.012(8) Uiso 1 1 d .
H3D H 0.268(2) 0.835(2) 0.4462(17) 0.024(9) Uiso 1 1 d .
C1 C 0.08558(18) 0.6144(2) 0.22913(15) 0.0204(7) Uani 1 1 d .
H1A H 0.1186 0.6156 0.2040 0.024 Uiso 1 1 calc R
H1B H 0.0253 0.6019 0.1904 0.024 Uiso 1 1 calc R
C2 C 0.0677(2) 0.7791(3) 0.20905(18) 0.0300(9) Uani 1 1 d .
H2A H 0.113(2) 0.778(3) 0.1948(17) 0.036 Uiso 1 1 d .
H2B H 0.010(2) 0.765(2) 0.1653(18) 0.031(9) Uiso 1 1 d .
C3 C 0.06476(19) 0.8661(2) 0.24488(18) 0.0304(9) Uani 1 1 d .
H3A H 0.0465 0.9150 0.2075 0.036 Uiso 1 1 calc R
H3B H 0.0220 0.8609 0.2598 0.036 Uiso 1 1 calc R
C5 C 0.1356(2) 0.9437(3) 0.36337(18) 0.0239(8) Uani 1 1 d .
H5A H 0.0912(19) 0.918(2) 0.3703(16) 0.026(9) Uiso 1 1 d .
H5B H 0.122(2) 1.001(3) 0.346(2) 0.040(11) Uiso 1 1 d .
C6 C 0.21288(18) 0.9463(2) 0.44251(17) 0.0223(7) Uani 1 1 d .
H6A H 0.2587 0.9819 0.4431 0.025(9) Uiso 1 1 calc R
H6B H 0.1977 0.9758 0.4764 0.022(9) Uiso 1 1 calc R
C7 C 0.30559(19) 0.8476(2) 0.55297(16) 0.0185(7) Uani 1 1 d .
H7A H 0.2740(18) 0.883(2) 0.5759(16) 0.028(9) Uiso 1 1 d .
H7B H 0.3561(19) 0.875(2) 0.5633(16) 0.025(9) Uiso 1 1 d .
C10 C 0.31810(16) 0.7509(2) 0.57698(15) 0.0158(6) Uani 1 1 d .
C11 C 0.34554(17) 0.6881(2) 0.54552(15) 0.0164(7) Uani 1 1 d .
H11 H 0.3603 0.7064 0.5102 0.017(8) Uiso 1 1 calc R
C9 C 0.29878(17) 0.7209(2) 0.62984(15) 0.0189(7) Uani 1 1 d .
H9 H 0.2792 0.7615 0.6526 0.023 Uiso 1 1 calc R
C8 C 0.30876(17) 0.6316(2) 0.64819(16) 0.0196(7) Uani 1 1 d .
H8 H 0.2998(17) 0.603(2) 0.6849(16) 0.021(8) Uiso 1 1 d .
C4 C 0.20084(19) 0.9356(3) 0.28913(18) 0.0296(8) Uani 1 1 d .
H4A H 0.2082 0.8978 0.2545 0.044 Uiso 1 1 calc R
H4B H 0.2567 0.9483 0.3339 0.044 Uiso 1 1 calc R
H4C H 0.1733 0.9920 0.2641 0.044 Uiso 1 1 calc R
C12 C 0.35161(16) 0.5980(2) 0.56555(14) 0.0149(6) Uani 1 1 d .
C13 C 0.37826(16) 0.5295(2) 0.53096(15) 0.0140(6) Uani 1 1 d .
C17 C 0.38541(18) 0.4827(2) 0.42966(17) 0.0191(8) Uani 1 1 d .
H17 H 0.371(2) 0.496(2) 0.3783(19) 0.027(9) Uiso 1 1 d .
C16 C 0.42438(17) 0.4033(2) 0.46472(16) 0.0183(7) Uani 1 1 d .
H16 H 0.4377(19) 0.359(2) 0.4347(17) 0.030(9) Uiso 1 1 d .
C15 C 0.44135(16) 0.3869(2) 0.53666(15) 0.0140(6) Uani 1 1 d .
C18 C 0.48575(19) 0.3018(2) 0.57720(18) 0.0173(7) Uani 1 1 d .
H18A H 0.4776(18) 0.255(2) 0.5474(17) 0.023(9) Uiso 1 1 d .
H18B H 0.5427(19) 0.307(2) 0.6052(16) 0.017(8) Uiso 1 1 d .
C19 C 0.4938(2) 0.1801(2) 0.66198(19) 0.0204(7) Uani 1 1 d .
H19A H 0.480(2) 0.143(3) 0.6257(19) 0.033(10) Uiso 1 1 d .
H19B H 0.551(2) 0.190(2) 0.6906(18) 0.030(9) Uiso 1 1 d .
C20 C 0.46251(19) 0.1525(2) 0.71261(17) 0.0274(8) Uani 1 1 d .
H20A H 0.4840 0.0918 0.7328 0.033 Uiso 1 1 calc R
H20B H 0.4845 0.1946 0.7555 0.033 Uiso 1 1 calc R
C21 C 0.3342(2) 0.0733(3) 0.6200(2) 0.0417(10) Uani 1 1 d .
H21A H 0.3581 0.0714 0.5877 0.063 Uiso 1 1 calc R
H21B H 0.2719 0.0779 0.5887 0.063 Uiso 1 1 calc R
H21C H 0.3498 0.0185 0.6503 0.063 Uiso 1 1 calc R
C22 C 0.3334(2) 0.1557(3) 0.7173(2) 0.0399(10) Uani 1 1 d U
H22A H 0.3638 0.2018 0.7567 0.048 Uiso 1 1 calc R
H22B H 0.3420 0.0971 0.7425 0.048 Uiso 1 1 calc R
C23 C 0.2393(2) 0.1775(3) 0.6726(2) 0.0254(8) Uani 1 1 d U
H23A H 0.208(2) 0.135(3) 0.6401(18) 0.033(10) Uiso 1 1 d .
H23B H 0.220(2) 0.191(3) 0.7083(19) 0.041(10) Uiso 1 1 d .
C24 C 0.13908(17) 0.3015(2) 0.60404(17) 0.0217(7) Uani 1 1 d .
H24A H 0.1358 0.3132 0.6492 0.026 Uiso 1 1 calc R
H24B H 0.0927 0.2594 0.5712 0.026 Uiso 1 1 calc R
C25 C 0.10605(17) 0.5457(2) 0.54788(16) 0.0209(7) Uani 1 1 d .
H25 H 0.0935 0.5999 0.5640 0.025 Uiso 1 1 calc R
C26 C 0.11389(18) 0.4684(2) 0.58754(17) 0.0204(7) Uani 1 1 d .
H26 H 0.1023(19) 0.468(2) 0.6299(17) 0.028(9) Uiso 1 1 d .
C27 C 0.12755(16) 0.3877(2) 0.56276(15) 0.0174(7) Uani 1 1 d .
C28 C 0.13223(16) 0.3893(2) 0.49835(15) 0.0161(7) Uani 1 1 d .
H28 H 0.1379 0.3350 0.4776 0.019 Uiso 1 1 calc R
C29 C 0.12854(16) 0.4703(2) 0.46464(15) 0.0154(7) Uani 1 1 d .
C30 C 0.14031(16) 0.4722(2) 0.39936(15) 0.0144(7) Uani 1 1 d .
C34 C 0.19144(18) 0.4010(2) 0.33349(16) 0.0203(7) Uani 1 1 d .
H34 H 0.2197 0.3513 0.3276 0.024 Uiso 1 1 calc R
C33 C 0.16160(18) 0.4682(2) 0.28004(16) 0.0191(7) Uani 1 1 d .
H33 H 0.1703 0.4647 0.2391 0.023 Uiso 1 1 calc R
C32 C 0.11902(16) 0.5404(2) 0.28663(15) 0.0148(6) Uani 1 1 d .
C31 C 0.10715(16) 0.5418(2) 0.34735(15) 0.0161(6) Uani 1 1 d .
H31 H 0.0769 0.5896 0.3531 0.019 Uiso 1 1 calc R
C14 C 0.41885(16) 0.4518(2) 0.57022(15) 0.0160(7) Uani 1 1 d .
H14 H 0.4311 0.4435 0.6201 0.019 Uiso 1 1 calc R
Ru1 Ru 0.5000 0.0000 0.5000 0.01084(9) Uani 1 2 d S
N36 N 0.62735(14) 0.16649(18) 0.57071(13) 0.0177(6) Uani 1 1 d .
N35 N 0.52448(15) -0.0537(2) 0.65901(13) 0.0227(6) Uani 1 1 d .
N37 N 0.34241(15) 0.12947(19) 0.45608(13) 0.0226(6) Uani 1 1 d .
C36 C 0.58082(16) 0.1057(2) 0.54564(14) 0.0144(6) Uani 1 1 d .
C35 C 0.51572(17) -0.0325(2) 0.60200(16) 0.0166(6) Uani 1 1 d .
C37 C 0.39960(17) 0.0817(2) 0.47287(15) 0.0158(7) Uani 1 1 d .
Ru2 Ru 0.0000 0.5000 0.0000 0.01382(9) Uani 1 2 d S
N39 N -0.09632(16) 0.6459(2) 0.04178(14) 0.0258(7) Uani 1 1 d .
N40 N -0.02751(14) 0.64541(19) -0.12367(13) 0.0199(6) Uani 1 1 d .
N38 N 0.18173(15) 0.5819(2) 0.11888(13) 0.0254(7) Uani 1 1 d .
C39 C -0.06126(17) 0.5912(2) 0.02886(15) 0.0180(7) Uani 1 1 d .
C40 C -0.01596(16) 0.5908(2) -0.07966(15) 0.0169(7) Uani 1 1 d .
C38 C 0.11617(18) 0.5525(2) 0.07537(16) 0.0186(7) Uani 1 1 d .
O1 O 0.11838(15) 0.7326(2) 0.43900(14) 0.0254(6) Uani 1 1 d .
H1E H 0.119(2) 0.687(3) 0.457(2) 0.031(12) Uiso 1 1 d .
H1F H 0.076(2) 0.755(3) 0.429(2) 0.039(12) Uiso 1 1 d .
O2 O 0.27293(13) 0.68444(18) 0.35087(12) 0.0195(5) Uani 1 1 d D
H2E H 0.292(2) 0.644(2) 0.3818(17) 0.041(12) Uiso 1 1 d D
H2F H 0.296(2) 0.7316(16) 0.3665(19) 0.035(12) Uiso 1 1 d D
O3 O 0.32363(12) 0.59129(17) 0.26035(11) 0.0287(6) Uani 1 1 d .
H3E H 0.3050(6) 0.6235(9) 0.2757(4) 0.034 Uiso 1 1 d R
H3F H 0.2816(12) 0.58917(18) 0.2205(11) 0.034 Uiso 1 1 d R
O4 O 0.33849(13) 0.09749(17) 0.19002(12) 0.0354(6) Uani 1 1 d D
H4E H 0.32874(19) 0.0512(7) 0.1648(4) 0.042 Uiso 1 1 d RD
H4F H 0.3776(6) 0.0812(3) 0.2309(6) 0.042 Uiso 1 1 d RD
O5 O 0.54041(13) 0.12865(17) 0.25371(12) 0.0319(6) Uani 1 1 d .
H5E H 0.5319(2) 0.1007(8) 0.2823(8) 0.038 Uiso 1 1 d R
H5F H 0.5849(12) 0.1075(6) 0.25842(18) 0.038 Uiso 1 1 d R
O6 O 0.04439(12) 0.20391(18) 0.21536(12) 0.0282(6) Uani 1 1 d D
H6E H 0.04676(14) 0.2472(9) 0.1965(4) 0.048(14) Uiso 1 1 d R
H6F H 0.0860(8) 0.20114(19) 0.2608(9) 0.068(15) Uiso 1 1 d RD
O7 O 0.0612(2) 0.7528(2) 0.05770(17) 0.0733(10) Uani 1 1 d D
H7C H 0.0140(7) 0.7249(5) 0.06024(18) 0.088 Uiso 1 1 d RD
H7D H 0.0939(5) 0.7014(8) 0.05737(17) 0.088 Uiso 1 1 d RD
O8 O 0.2870(3) 0.1695(3) 0.2953(2) 0.1161(17) Uani 1 1 d D
H8E H 0.2655(5) 0.1237(9) 0.2567(8) 0.139 Uiso 1 1 d RD
H8F H 0.3465(12) 0.1633(3) 0.3384(9) 0.139 Uiso 1 1 d R
O9 O 0.15887(14) 0.17640(17) 0.36147(12) 0.0288(6) Uani 1 1 d .
H9E H 0.2069(15) 0.1632(4) 0.3818(7) 0.055(14) Uiso 1 1 d R
H9F H 0.1419(5) 0.1622(5) 0.3947(10) 0.061(13) Uiso 1 1 d R
O10 O 0.28314(12) 0.26838(16) 0.51576(11) 0.0212(5) Uani 1 1 d D
H10E H 0.29298(19) 0.2275(6) 0.4934(4) 0.059(14) Uiso 1 1 d RD
H10F H 0.2589(4) 0.3056(6) 0.4818(5) 0.049(13) Uiso 1 1 d RD

loop_
_atom_site_aniso_label
_atom_site_aniso_U_11
_atom_site_aniso_U_22
_atom_site_aniso_U_33
_atom_site_aniso_U_23
_atom_site_aniso_U_13
_atom_site_aniso_U_12
N4 0.0159(11) 0.0158(16) 0.0171(12) 0.0016(11) 0.0076(10) 0.0002(11)
N5 0.0170(12) 0.0137(16) 0.0176(12) -0.0013(11) 0.0097(10) -0.0019(11)
N6 0.0140(11) 0.0139(15) 0.0164(12) -0.0022(10) 0.0076(10) 0.0004(10)
N7 0.0346(15) 0.0227(19) 0.0402(17) 0.0097(14) 0.0233(14) 0.0094(13)
N8 0.0209(14) 0.0233(19) 0.0247(15) 0.0101(13) 0.0142(12) 0.0013(13)
N12 0.0151(11) 0.0176(17) 0.0154(12) -0.0011(11) 0.0066(10) -0.0003(11)
N13 0.0204(12) 0.0162(16) 0.0192(12) -0.0006(11) 0.0113(10) -0.0006(11)
N1 0.0163(13) 0.0181(17) 0.0162(13) 0.0021(11) 0.0057(11) -0.0010(11)
N2 0.0162(12) 0.0186(17) 0.0274(14) 0.0058(12) 0.0118(11) 0.0012(11)
N3 0.0172(13) 0.0130(16) 0.0228(13) 0.0005(12) 0.0130(12) -0.0010(12)
C1 0.0236(15) 0.020(2) 0.0168(15) -0.0015(13) 0.0102(12) -0.0005(14)
C2 0.0295(18) 0.025(2) 0.0229(17) 0.0121(15) 0.0051(15) 0.0008(16)
C3 0.0208(16) 0.020(2) 0.0354(19) 0.0119(16) 0.0045(14) 0.0023(15)
C5 0.0240(16) 0.019(2) 0.0338(18) 0.0097(16) 0.0186(15) 0.0049(15)
C6 0.0293(17) 0.0112(19) 0.0326(17) 0.0036(14) 0.0204(14) 0.0027(14)
C7 0.0198(15) 0.0160(19) 0.0223(16) -0.0028(14) 0.0129(13) -0.0008(14)
C10 0.0126(13) 0.0147(18) 0.0170(14) -0.0051(13) 0.0055(11) -0.0023(12)
C11 0.0178(14) 0.0182(19) 0.0139(14) 0.0010(13) 0.0089(12) 0.0003(13)
C9 0.0182(14) 0.019(2) 0.0195(15) -0.0049(13) 0.0098(12) 0.0000(13)
C8 0.0204(15) 0.024(2) 0.0171(15) -0.0001(14) 0.0121(13) 0.0013(14)
C4 0.0272(16) 0.036(2) 0.0289(18) 0.0095(16) 0.0170(14) 0.0011(16)
C12 0.0121(13) 0.0152(18) 0.0134(14) -0.0008(12) 0.0039(11) 0.0008(12)
C13 0.0144(13) 0.0120(18) 0.0169(14) -0.0043(12) 0.0091(12) -0.0038(12)
C17 0.0208(15) 0.019(2) 0.0160(15) -0.0031(13) 0.0090(12) -0.0027(13)
C16 0.0201(14) 0.0169(19) 0.0210(15) -0.0033(14) 0.0128(13) 0.0007(14)
C15 0.0127(13) 0.0113(17) 0.0181(14) -0.0001(12) 0.0081(11) -0.0016(12)
C18 0.0177(15) 0.016(2) 0.0209(15) -0.0007(14) 0.0120(13) 0.0005(13)
C19 0.0225(17) 0.016(2) 0.0231(17) 0.0012(15) 0.0118(14) 0.0039(14)
C20 0.0314(17) 0.021(2) 0.0292(18) 0.0033(15) 0.0155(14) 0.0028(15)
C21 0.043(2) 0.038(3) 0.043(2) -0.0007(19) 0.0213(18) -0.0032(19)
C22 0.043(2) 0.039(3) 0.042(2) 0.0128(19) 0.0245(18) 0.0091(19)
C23 0.0239(16) 0.022(2) 0.0311(19) 0.0108(16) 0.0146(15) -0.0004(15)
C24 0.0201(15) 0.023(2) 0.0256(16) 0.0055(14) 0.0144(13) 0.0000(14)
C25 0.0183(14) 0.025(2) 0.0197(15) -0.0056(15) 0.0104(13) 0.0028(14)
C26 0.0201(15) 0.026(2) 0.0164(15) -0.0015(14) 0.0105(13) -0.0006(14)
C27 0.0111(13) 0.022(2) 0.0187(14) 0.0007(13) 0.0077(11) -0.0028(13)
C28 0.0147(13) 0.0158(19) 0.0181(14) -0.0024(13) 0.0087(12) 0.0010(12)
C29 0.0110(13) 0.0182(19) 0.0130(14) 0.0007(13) 0.0036(11) -0.0013(12)
C30 0.0124(13) 0.0142(18) 0.0155(14) -0.0041(12) 0.0064(11) -0.0044(12)
C34 0.0238(15) 0.018(2) 0.0247(16) -0.0047(14) 0.0167(13) -0.0004(14)
C33 0.0214(14) 0.0202(19) 0.0185(15) -0.0049(13) 0.0124(12) -0.0054(14)
C32 0.0119(13) 0.0157(17) 0.0142(14) -0.0025(13) 0.0051(11) -0.0058(13)
C31 0.0147(13) 0.0147(18) 0.0182(14) -0.0043(13) 0.0083(12) -0.0007(13)
C14 0.0154(14) 0.0173(19) 0.0158(14) 0.0000(13) 0.0086(12) 0.0001(13)
Ru1 0.01002(14) 0.01117(19) 0.01152(15) -0.00082(15) 0.00578(12) -0.00083(15)
N36 0.0156(11) 0.0153(16) 0.0237(13) -0.0040(11) 0.0114(10) -0.0008(11)
N35 0.0254(13) 0.0243(18) 0.0194(13) 0.0008(12) 0.0124(11) -0.0015(12)
N37 0.0183(12) 0.0211(17) 0.0279(14) -0.0024(12) 0.0118(11) 0.0022(12)
C36 0.0136(13) 0.0184(19) 0.0129(13) 0.0022(13) 0.0082(11) 0.0038(13)
C35 0.0134(13) 0.0155(17) 0.0203(15) -0.0030(13) 0.0084(12) -0.0012(12)
C37 0.0176(14) 0.0151(19) 0.0161(14) -0.0031(13) 0.0097(12) -0.0057(13)
Ru2 0.01109(15) 0.0197(2) 0.01174(15) -0.00064(16) 0.00672(12) -0.00094(15)
N39 0.0242(13) 0.0266(19) 0.0307(15) -0.0031(13) 0.0172(12) -0.0014(13)
N40 0.0195(12) 0.0231(18) 0.0189(13) -0.0001(12) 0.0112(11) -0.0001(11)
N38 0.0188(13) 0.038(2) 0.0210(13) -0.0045(13) 0.0113(11) -0.0059(13)
C39 0.0141(13) 0.026(2) 0.0116(14) 0.0031(13) 0.0052(12) -0.0042(14)
C40 0.0090(12) 0.024(2) 0.0178(15) -0.0059(14) 0.0069(11) -0.0015(13)
C38 0.0191(15) 0.024(2) 0.0178(15) 0.0019(14) 0.0131(13) 0.0004(14)
O1 0.0186(12) 0.0180(16) 0.0346(14) 0.0052(12) 0.0104(11) -0.0001(11)
O2 0.0188(11) 0.0142(15) 0.0202(12) -0.0003(11) 0.0067(9) -0.0027(11)
O3 0.0217(10) 0.0442(18) 0.0192(11) -0.0048(11) 0.0100(9) 0.0001(11)
O4 0.0312(12) 0.0287(16) 0.0278(12) -0.0096(11) 0.0027(10) 0.0090(11)
O5 0.0275(11) 0.0402(18) 0.0340(13) 0.0212(12) 0.0202(10) 0.0095(11)
O6 0.0234(12) 0.0358(17) 0.0224(12) 0.0079(12) 0.0100(10) -0.0016(11)
O7 0.091(2) 0.061(3) 0.081(2) -0.0085(19) 0.0537(19) -0.0051(19)
O8 0.185(4) 0.106(4) 0.107(3) 0.056(3) 0.110(3) 0.064(3)
O9 0.0238(12) 0.0370(18) 0.0250(12) 0.0020(11) 0.0124(10) 0.0035(11)
O10 0.0199(10) 0.0203(14) 0.0189(10) 0.0020(11) 0.0071(9) 0.0029(10)

loop_
_atom_type_symbol
_atom_type_description
_atom_type_scat_dispersion_real
_atom_type_scat_dispersion_imag
_atom_type_scat_source
C C 0.0033 0.0016 'International Tables Vol C Tables 4.2.6.8 and 6.1.1.4'
H H 0.0000 0.0000 'International Tables Vol C Tables 4.2.6.8 and 6.1.1.4'
N N 0.0061 0.0033 'International Tables Vol C Tables 4.2.6.8 and 6.1.1.4'
O O 0.0106 0.0060 'International Tables Vol C Tables 4.2.6.8 and 6.1.1.4'
Ru Ru -1.2594 0.8363 'International Tables Vol C Tables 4.2.6.8 and 6.1.1.4'

loop_
_geom_angle_atom_site_label_1
_geom_angle_atom_site_label_2
_geom_angle_atom_site_label_3
_geom_angle
_geom_angle_site_symmetry_1
_geom_angle_site_symmetry_3
C8 N4 C12 117.2(3) . .
C17 N5 C13 117.1(3) . .
C18 N6 C19 113.0(2) . .
C18 N6 H6C 109.0 . .
C19 N6 H6C 109.0 . .
C18 N6 H6D 109.0 . .
C19 N6 H6D 109.0 . .
H6C N6 H6D 107.8 . .
C22 N7 C20 113.9(3) . .
C22 N7 C21 109.5(3) . .
C20 N7 C21 110.8(3) . .
C23 N8 C24 112.0(2) . .
C23 N8 H8C 111(2) . .
C24 N8 H8C 114(2) . .
C23 N8 H8D 109(2) . .
C24 N8 H8D 110.2(18) . .
H8C N8 H8D 101(3) . .
C25 N12 C29 116.2(3) . .
C30 N13 C34 117.2(3) . .
C1 N1 C2 113.1(3) . .
C1 N1 H1C 107(2) . .
C2 N1 H1C 109(2) . .
C1 N1 H1D 110(3) . .
C2 N1 H1D 108(3) . .
H1C N1 H1D 110(3) . .
C4 N2 C3 110.6(2) . .
C4 N2 C5 110.8(3) . .
C3 N2 C5 109.9(2) . .
C6 N3 C7 113.9(2) . .
C6 N3 H3C 110(2) . .
C7 N3 H3C 107(2) . .
C6 N3 H3D 107(2) . .
C7 N3 H3D 110(2) . .
H3C N3 H3D 109(3) . .
N1 C1 C32 112.1(2) . .
N1 C1 H1A 109.2 . .
C32 C1 H1A 109.2 . .
N1 C1 H1B 109.2 . .
C32 C1 H1B 109.2 . .
H1A C1 H1B 107.9 . .
N1 C2 C3 110.2(3) . .
N1 C2 H2A 104(2) . .
C3 C2 H2A 114(2) . .
N1 C2 H2B 106(2) . .
C3 C2 H2B 110(2) . .
H2A C2 H2B 112(3) . .
N2 C3 C2 112.1(3) . .
N2 C3 H3A 109.2 . .
C2 C3 H3A 109.2 . .
N2 C3 H3B 109.2 . .
C2 C3 H3B 109.2 . .
H3A C3 H3B 107.9 . .
N2 C5 C6 113.7(3) . .
N2 C5 H5A 110.9(19) . .
C6 C5 H5A 103.2(17) . .
N2 C5 H5B 110(2) . .
C6 C5 H5B 108(2) . .
H5A C5 H5B 110(3) . .
N3 C6 C5 110.4(3) . .
N3 C6 H6A 109.6 . .
C5 C6 H6A 109.6 . .
N3 C6 H6B 109.6 . .
C5 C6 H6B 109.6 . .
H6A C6 H6B 108.1 . .
N3 C7 C10 109.6(2) . .
N3 C7 H7A 103.4(16) . .
C10 C7 H7A 110.7(18) . .
N3 C7 H7B 107.3(18) . .
C10 C7 H7B 113(2) . .
H7A C7 H7B 113(3) . .
C11 C10 C9 117.7(3) . .
C11 C10 C7 121.5(3) . .
C9 C10 C7 120.8(3) . .
C10 C11 C12 120.2(3) . .
C10 C11 H11 119.9 . .
C12 C11 H11 119.9 . .
C8 C9 C10 118.6(3) . .
C8 C9 H9 120.7 . .
C10 C9 H9 120.7 . .
N4 C8 C9 124.4(3) . .
N4 C8 H8 109(2) . .
C9 C8 H8 126(2) . .
N2 C4 H4A 109.5 . .
N2 C4 H4B 109.5 . .
H4A C4 H4B 109.5 . .
N2 C4 H4C 109.5 . .
H4A C4 H4C 109.5 . .
H4B C4 H4C 109.5 . .
N4 C12 C11 121.8(3) . .
N4 C12 C13 117.2(3) . .
C11 C12 C13 121.0(3) . .
N5 C13 C14 122.3(3) . .
N5 C13 C12 117.5(3) . .
C14 C13 C12 120.2(3) . .
N5 C17 C16 123.7(3) . .
N5 C17 H17 114.7(19) . .
C16 C17 H17 121.6(19) . .
C17 C16 C15 119.0(3) . .
C17 C16 H16 116.8(18) . .
C15 C16 H16 124.1(18) . .
C14 C15 C16 118.0(3) . .
C14 C15 C18 121.7(3) . .
C16 C15 C18 120.3(3) . .
N6 C18 C15 112.7(2) . .
N6 C18 H18A 105(2) . .
C15 C18 H18A 115(2) . .
N6 C18 H18B 106.5(18) . .
C15 C18 H18B 113(2) . .
H18A C18 H18B 104(3) . .
N6 C19 C20 109.7(3) . .
N6 C19 H19A 108(2) . .
C20 C19 H19A 114(2) . .
N6 C19 H19B 104(2) . .
C20 C19 H19B 109(2) . .
H19A C19 H19B 113(3) . .
N7 C20 C19 110.1(3) . .
N7 C20 H20A 109.6 . .
C19 C20 H20A 109.6 . .
N7 C20 H20B 109.6 . .
C19 C20 H20B 109.6 . .
H20A C20 H20B 108.1 . .
N7 C21 H21A 109.5 . .
N7 C21 H21B 109.5 . .
H21A C21 H21B 109.5 . .
N7 C21 H21C 109.5 . .
H21A C21 H21C 109.5 . .
H21B C21 H21C 109.5 . .
N7 C22 C23 111.7(3) . .
N7 C22 H22A 109.3 . .
C23 C22 H22A 109.3 . .
N7 C22 H22B 109.3 . .
C23 C22 H22B 109.3 . .
H22A C22 H22B 107.9 . .
N8 C23 C22 110.6(3) . .
N8 C23 H23A 106(2) . .
C22 C23 H23A 113(2) . .
N8 C23 H23B 106(2) . .
C22 C23 H23B 109.0(19) . .
H23A C23 H23B 111(3) . .
N8 C24 C27 110.5(2) . .
N8 C24 H24A 109.6 . .
C27 C24 H24A 109.6 . .
N8 C24 H24B 109.6 . .
C27 C24 H24B 109.6 . .
H24A C24 H24B 108.1 . .
N12 C25 C26 124.4(3) . .
N12 C25 H25 117.8 . .
C26 C25 H25 117.8 . .
C25 C26 C27 119.0(3) . .
C25 C26 H26 121(2) . .
C27 C26 H26 119(2) . .
C26 C27 C28 117.5(3) . .
C26 C27 C24 122.0(3) . .
C28 C27 C24 120.5(3) . .
C29 C28 C27 119.7(3) . .
C29 C28 H28 120.2 . .
C27 C28 H28 120.2 . .
N12 C29 C28 123.1(3) . .
N12 C29 C30 117.5(3) . .
C28 C29 C30 119.4(3) . .
N13 C30 C31 123.2(3) . .
N13 C30 C29 115.9(3) . .
C31 C30 C29 120.9(3) . .
N13 C34 C33 123.2(3) . .
N13 C34 H34 118.4 . .
C33 C34 H34 118.4 . .
C34 C33 C32 119.5(3) . .
C34 C33 H33 120.3 . .
C32 C33 H33 120.3 . .
C33 C32 C31 118.0(3) . .
C33 C32 C1 120.6(3) . .
C31 C32 C1 121.4(3) . .
C30 C31 C32 119.0(3) . .
C30 C31 H31 120.5 . .
C32 C31 H31 120.5 . .
C15 C14 C13 119.8(3) . .
C15 C14 H14 120.1 . .
C13 C14 H14 120.1 . .
C36 Ru1 C36 180.0 . 3_656
C36 Ru1 C37 89.96(12) . 3_656
C36 Ru1 C37 90.04(12) 3_656 3_656
C36 Ru1 C37 90.05(12) . .
C36 Ru1 C37 89.95(12) 3_656 .
C37 Ru1 C37 179.997(1) 3_656 .
C36 Ru1 C35 88.48(11) . 3_656
C36 Ru1 C35 91.52(11) 3_656 3_656
C37 Ru1 C35 92.55(11) 3_656 3_656
C37 Ru1 C35 87.45(11) . 3_656
C36 Ru1 C35 91.52(11) . .
C36 Ru1 C35 88.48(11) 3_656 .
C37 Ru1 C35 87.45(11) 3_656 .
C37 Ru1 C35 92.55(11) . .
C35 Ru1 C35 179.999(1) 3_656 .
N36 C36 Ru1 178.8(2) . .
N35 C35 Ru1 177.9(3) . .
N37 C37 Ru1 178.4(3) . .
C38 Ru2 C38 180.0 3_565 .
C38 Ru2 C40 91.06(11) 3_565 3_565
C38 Ru2 C40 88.93(11) . 3_565
C38 Ru2 C40 88.94(11) 3_565 .
C38 Ru2 C40 91.07(11) . .
C40 Ru2 C40 180.0 3_565 .
C38 Ru2 C39 91.96(11) 3_565 3_565
C38 Ru2 C39 88.04(11) . 3_565
C40 Ru2 C39 86.10(12) 3_565 3_565
C40 Ru2 C39 93.90(12) . 3_565
C38 Ru2 C39 88.03(11) 3_565 .
C38 Ru2 C39 91.97(11) . .
C40 Ru2 C39 93.90(12) 3_565 .
C40 Ru2 C39 86.10(12) . .
C39 Ru2 C39 180.00(14) 3_565 .
N39 C39 Ru2 176.0(3) . .
N40 C40 Ru2 176.2(3) . .
N38 C38 Ru2 179.0(3) . .
H1E O1 H1F 104(4) . .
H1E O1 H1F 104(4) . .
H2E O2 H2F 115(4) . .
H3E O3 H3F 93.5 . .
H4E O4 H4F 101.3 . .
H5E O5 H5F 106.0 . .
H6E O6 H6F 110.6 . .
H7D O7 H7C 103.3 . .
H8E O8 H8F 117.7 . .
H9E O9 H9F 105.4 . .
H10F O10 H10E 100.8 . .

loop_
_geom_bond_atom_site_label_1
_geom_bond_atom_site_label_2
_geom_bond_distance
_geom_bond_site_symmetry_2
N4 C8 1.339(4) .
N4 C12 1.350(4) .
N5 C17 1.341(4) .
N5 C13 1.349(4) .
N6 C18 1.485(4) .
N6 C19 1.493(4) .
N6 H6C 0.9200 .
N6 H6D 0.9200 .
N7 C22 1.426(4) .
N7 C20 1.472(4) .
N7 C21 1.486(5) .
N8 C23 1.489(4) .
N8 C24 1.492(4) .
N8 H8C 0.87(4) .
N8 H8D 0.86(3) .
N12 C25 1.337(4) .
N12 C29 1.350(4) .
N13 C30 1.338(4) .
N13 C34 1.349(4) .
N1 C1 1.484(4) .
N1 C2 1.495(4) .
N1 H1C 0.90(3) .
N1 H1D 0.88(4) .
N2 C4 1.458(4) .
N2 C3 1.466(4) .
N2 C5 1.469(4) .
N3 C6 1.492(4) .
N3 C7 1.496(4) .
N3 H3C 0.82(3) .
N3 H3D 0.86(3) .
C1 C32 1.504(4) .
C1 H1A 0.9900 .
C1 H1B 0.9900 .
C2 C3 1.512(5) .
C2 H2A 1.02(3) .
C2 H2B 1.00(3) .
C3 H3A 0.9900 .
C3 H3B 0.9900 .
C5 C6 1.514(4) .
C5 H5A 0.98(3) .
C5 H5B 0.91(4) .
C6 H6A 0.9900 .
C6 H6B 0.9900 .
C7 C10 1.504(4) .
C7 H7A 1.07(3) .
C7 H7B 0.93(3) .
C10 C11 1.382(4) .
C10 C9 1.398(4) .
C11 C12 1.394(4) .
C11 H11 0.9500 .
C9 C8 1.372(5) .
C9 H9 0.9500 .
C8 H8 0.96(3) .
C4 H4A 0.9800 .
C4 H4B 0.9800 .
C4 H4C 0.9800 .
C12 C13 1.475(4) .
C13 C14 1.390(4) .
C17 C16 1.380(4) .
C17 H17 0.98(3) .
C16 C15 1.385(4) .
C16 H16 1.02(3) .
C15 C14 1.380(4) .
C15 C18 1.507(4) .
C18 H18A 0.90(3) .
C18 H18B 0.90(3) .
C19 C20 1.502(4) .
C19 H19A 0.86(4) .
C19 H19B 0.91(3) .
C20 H20A 0.9900 .
C20 H20B 0.9900 .
C21 H21A 0.9800 .
C21 H21B 0.9800 .
C21 H21C 0.9800 .
C22 C23 1.512(5) .
C22 H22A 0.9900 .
C22 H22B 0.9900 .
C23 H23A 0.89(4) .
C23 H23B 1.00(4) .
C24 C27 1.499(4) .
C24 H24A 0.9900 .
C24 H24B 0.9900 .
C25 C26 1.382(5) .
C25 H25 0.9500 .
C26 C27 1.384(5) .
C26 H26 1.01(3) .
C27 C28 1.391(4) .
C28 C29 1.382(4) .
C28 H28 0.9500 .
C29 C30 1.487(4) .
C30 C31 1.391(4) .
C34 C33 1.381(4) .
C34 H34 0.9500 .
C33 C32 1.381(4) .
C33 H33 0.9500 .
C32 C31 1.394(4) .
C31 H31 0.9500 .
C14 H14 0.9500 .
Ru1 C36 2.031(3) .
Ru1 C36 2.031(3) 3_656
Ru1 C37 2.031(3) 3_656
Ru1 C37 2.031(3) .
Ru1 C35 2.050(3) 3_656
Ru1 C35 2.050(3) .
N36 C36 1.166(4) .
N35 C35 1.157(4) .
N37 C37 1.163(4) .
Ru2 C38 2.034(3) 3_565
Ru2 C38 2.034(3) .
Ru2 C40 2.043(3) 3_565
Ru2 C40 2.043(3) .
Ru2 C39 2.049(3) 3_565
Ru2 C39 2.049(3) .
N39 C39 1.156(4) .
N40 C40 1.161(4) .
N38 C38 1.151(4) .
O1 H1E 0.77(4) .
O1 H1F 0.78(4) .
O1 H1E 0.77(4) .
O1 H1F 0.78(4) .
O2 H2E 0.817(18) .
O2 H2F 0.800(19) .
O3 H3E 0.7515 .
O3 H3F 0.7857 .
O4 H4E 0.8280 .
O4 H4F 0.8130 .
O5 H5E 0.8074 .
O5 H5F 0.8342 .
O6 H6E 0.7702 .
O6 H6F 0.8526 .
O6 H6E 0.7702 .
O6 H6F 0.8526 .
O7 H7D 0.9773 .
O7 H7C 0.9903 .
O7 H7C 0.9903 .
O7 H7D 0.9773 .
O8 H8E 0.9685 .
O8 H8F 0.9928 .
O8 H8E 0.9685 .
O8 H8F 0.9928 .
O9 H9E 0.7791 .
O9 H9F 0.9215 .
O10 H10F 0.8232 .
O10 H10E 0.8435 .
O10 H10E 0.8435 .
O10 H10F 0.8232 .

loop_
_geom_hbond_atom_site_label_D
_geom_hbond_atom_site_label_H
_geom_hbond_atom_site_label_A
_geom_hbond_distance_DH
_geom_hbond_distance_HA
_geom_hbond_distance_DA
_geom_hbond_angle_DHA
_geom_hbond_site_symmetry_A
N1 H1C O2 0.90(3) 2.03(3) 2.862(3) 152(3) .
N1 H1D O6 0.88(4) 1.91(4) 2.757(3) 161(3) 2
N3 H3C O1 0.82(3) 1.92(3) 2.734(4) 173(3) .
N3 H3D N36 0.86(3) 2.13(3) 2.914(4) 151(3) 3_666
N6 H6D O5 0.92 1.81 2.693(3) 161.3 4_566
N6 H6C O10 0.92 1.95 2.825(3) 157.9 .
N8 H8C O4 0.87(4) 1.94(4) 2.794(4) 165(3) 4_566
N8 H8D O10 0.86(3) 2.28(3) 3.054(3) 151(3) .
O1 H1E N12 0.77(4) 2.17(4) 2.934(4) 170(4) .
O1 H1F N40 0.78(4) 2.20(4) 2.925(4) 155(4) 4_576
O2 H2E N5 0.817(18) 2.08(2) 2.881(3) 168(4) .
O2 H2F N36 0.800(19) 2.02(2) 2.801(4) 166(4) 3_666
O3 H3E O2 0.75 2.15 2.866(3) 160.5 .
O3 H3F N38 0.79 1.95 2.735(3) 176.4 .
O4 H4E N4 0.83 2.08 2.896(3) 167.0 4_565
O4 H4F N35 0.81 2.09 2.897(3) 173.0 3_656
O5 H5E N35 0.81 2.10 2.876(3) 161.9 3_656
O5 H5F O3 0.83 1.93 2.726(3) 158.3 2_645
O6 H6E N40 0.77 2.11 2.861(4) 167.0 3_565
O6 H6F O9 0.85 1.84 2.679(3) 166.2 .
O7 H7C N39 0.99 2.20 3.171(4) 166.3 .
O7 H7D N38 0.98 2.29 3.175(5) 149.6 .
O8 H8E O4 0.97 2.42 3.009(4) 118.9 .
O8 H8F N37 0.99 2.54 3.012(4) 108.6 .
O9 H9E N37 0.78 2.20 2.969(3) 170.8 .
O9 H9F N39 0.92 1.92 2.836(3) 172.4 2_545
O10 H10E N37 0.84 2.08 2.908(4) 168.5 .
O10 H10F N13 0.82 2.18 3.000(3) 173.5 .
